data_7058851
loop_
_publ_author_name
'Liu, Yong'
'Yan, Xiaodong'
'Li, Tao'
'Zhang, Wen-Da'
'Fu, Qiu-Ting'
'Lu, Hui-Shu'
'Wang, Xuan'
'Gu, Zhi-Guo'

_publ_section_title
;
 Three-dimensional porphyrin-based covalent organic frameworks with
 tetrahedral building blocks for single-site catalysis
;
_journal_issue 43
_journal_name_full 'New Journal of Chemistry'
_journal_page_first 16907
_journal_paper_doi 10.1039/C9NJ04017J
_journal_volume 43
_journal_year 2019
_chemical_formula_moiety 'C46 H38 O4'
_chemical_formula_sum 'C46 H38 O4'
_chemical_formula_weight 654.76
_space_group_crystal_system tetragonal
_space_group_IT_number 96
_space_group_name_Hall 'P 4nw 2abw'
_space_group_name_H-M_alt 'P 43 21 2'
_symmetry_space_group_name_Hall 'P 4nw 2abw'
_symmetry_space_group_name_H-M 'P 43 21 2'
_atom_sites_solution_hydrogens geom
_audit_creation_method SHELXL-2014/7
_audit_update_record
;
2019-09-09 deposited with the CCDC.    2019-10-02 downloaded from the CCDC.
;
_cell_angle_alpha 90
_cell_angle_beta 90
_cell_angle_gamma 90
_cell_formula_units_Z 4
_cell_length_a 17.0286(10)
_cell_length_b 17.0286(10)
_cell_length_c 12.7776(15)
_cell_measurement_reflns_used 1668
_cell_measurement_temperature 173(2)
_cell_measurement_theta_max 23.19
_cell_measurement_theta_min 3.11
_cell_volume 3705.2(5)
_computing_cell_refinement SMART
_computing_data_collection 'SMART (Bruker, 2000)'
_computing_data_reduction 'SAINT (Bruker, 2000)'
_computing_molecular_graphics SHELXTL
_computing_publication_material SHELXTL
_computing_structure_refinement 'SHELXL-2014/7 (Sheldrick, 2014)'
_computing_structure_solution 'SHELXTL (Bruker, 2000)'
_diffrn_ambient_temperature 173(2)
_diffrn_measured_fraction_theta_full 0.983
_diffrn_measured_fraction_theta_max 0.983
_diffrn_measurement_device_type 'PHOTON 100 CMOS detector'
_diffrn_measurement_method 'omega scan'
_diffrn_radiation_type MoK\a
_diffrn_radiation_wavelength 0.71073
_diffrn_reflns_av_R_equivalents 0.0777
_diffrn_reflns_av_unetI/netI 0.0833
_diffrn_reflns_Laue_measured_fraction_full 0.983
_diffrn_reflns_Laue_measured_fraction_max 0.983
_diffrn_reflns_limit_h_max 13
_diffrn_reflns_limit_h_min -18
_diffrn_reflns_limit_k_max 18
_diffrn_reflns_limit_k_min -18
_diffrn_reflns_limit_l_max 14
_diffrn_reflns_limit_l_min -12
_diffrn_reflns_number 7883
_diffrn_reflns_point_group_measured_fraction_full 0.974
_diffrn_reflns_point_group_measured_fraction_max 0.974
_diffrn_reflns_theta_full 23.249
_diffrn_reflns_theta_max 23.249
_diffrn_reflns_theta_min 2.875
_diffrn_source 'fine-focus sealed tube'
_exptl_absorpt_coefficient_mu 0.074
_exptl_absorpt_correction_T_max 0.7449
_exptl_absorpt_correction_T_min 0.5808
_exptl_absorpt_correction_type multi-scan
_exptl_absorpt_process_details 'SADABS (Bruker, 2014)'
_exptl_crystal_density_diffrn 1.174
_exptl_crystal_description needle
_exptl_crystal_F_000 1384
_exptl_crystal_size_max 0.500
_exptl_crystal_size_mid 0.080
_exptl_crystal_size_min 0.060
_refine_diff_density_max 0.255
_refine_diff_density_min -0.318
_refine_diff_density_rms 0.082
_refine_ls_abs_structure_details
;
 Flack x determined using 477 quotients [(I+)-(I-)]/[(I+)+(I-)]
 (Parsons, Flack and Wagner, Acta Cryst. B69 (2013) 249-259).
;
_refine_ls_abs_structure_Flack -1.3(10)
_refine_ls_extinction_method none
_refine_ls_goodness_of_fit_ref 1.155
_refine_ls_hydrogen_treatment constr
_refine_ls_matrix_type full
_refine_ls_number_parameters 306
_refine_ls_number_reflns 2599
_refine_ls_number_restraints 272
_refine_ls_restrained_S_all 1.115
_refine_ls_R_factor_all 0.1928
_refine_ls_R_factor_gt 0.0979
_refine_ls_shift/su_max 0.000
_refine_ls_shift/su_mean 0.000
_refine_ls_structure_factor_coef Fsqd
_refine_ls_weighting_details 'w=1/[\s^2^(Fo^2^)+(0.1946P)^2^+0.6589P] where P=(Fo^2^+2Fc^2^)/3'
_refine_ls_weighting_scheme calc
_refine_ls_wR_factor_gt 0.2256
_refine_ls_wR_factor_ref 0.3318
_reflns_Friedel_coverage 0.679
_reflns_Friedel_fraction_full 0.962
_reflns_Friedel_fraction_max 0.962
_reflns_number_gt 1483
_reflns_number_total 2599
_reflns_threshold_expression 'I > 2\s(I)'
_cod_data_source_file c9nj04017j2.cif
_cod_data_source_block TFBM
_cod_depositor_comments 'Adding full bibliography for 7058851--7058852.cif.'
_cod_original_cell_volume 3705.2(6)
_cod_database_code 7058851
_shelx_shelxl_version_number 2014/7
_shelx_space_group_comment
;
The symmetry employed for this shelxl refinement is uniquely defined
by the following loop, which should always be used as a source of
symmetry information in preference to the above space-group names.
They are only intended as comments.
;
_shelx_estimated_absorpt_t_min 0.964
_shelx_estimated_absorpt_t_max 0.996

loop_
_space_group_symop_operation_xyz
'x, y, z'
'-x, -y, z+1/2'
'-y+1/2, x+1/2, z+3/4'
'y+1/2, -x+1/2, z+1/4'
'-x+1/2, y+1/2, -z+3/4'
'x+1/2, -y+1/2, -z+1/4'
'y, x, -z'
'-y, -x, -z+1/2'

loop_
_atom_site_label
_atom_site_type_symbol
_atom_site_fract_x
_atom_site_fract_y
_atom_site_fract_z
_atom_site_U_iso_or_equiv
_atom_site_adp_type
_atom_site_occupancy
_atom_site_site_symmetry_order
_atom_site_calc_flag
_atom_site_refinement_flags_posn
_atom_site_refinement_flags_adp
_atom_site_refinement_flags_occupancy
_atom_site_disorder_assembly
_atom_site_disorder_group
C1 C 0.5291(5) 0.5291(5) 0.0000 0.054(3) Uani 1 2 d S T P . .
C2 C 0.4539(6) 0.5483(6) 0.0312(7) 0.058(2) Uani 1 1 d . . . . .
C3 C 0.3955(6) 0.4894(6) 0.0313(8) 0.062(3) Uani 1 1 d . . . . .
C4 C 0.4138(6) 0.4138(6) 0.0000 0.061(4) Uani 1 2 d S T P . .
C5 C 0.5917(6) 0.5917(6) 0.0000 0.055(3) Uani 1 2 d S T P . .
C6 C 0.6406(6) 0.6001(6) 0.0873(8) 0.061(3) Uani 1 1 d . . . . .
C7 C 0.7005(6) 0.6600(6) 0.0857(8) 0.064(3) Uani 1 1 d D . . . .
C8 C 0.7079(6) 0.7079(6) 0.0000 0.065(4) Uani 1 2 d S T P A .
C9 C 0.4328(6) 0.6317(6) 0.0647(9) 0.072(3) Uani 1 1 d . . . . .
H9A H 0.4797 0.6650 0.0609 0.107 Uiso 1 1 calc R U . . .
H9B H 0.4130 0.6310 0.1367 0.107 Uiso 1 1 calc R U . . .
H9C H 0.3922 0.6526 0.0181 0.107 Uiso 1 1 calc R U . . .
C10 C 0.1618(7) 0.5440(9) 0.1334(11) 0.091(4) Uani 1 1 d . . . . .
C11 C 0.2167(7) 0.5175(8) 0.2055(10) 0.082(4) Uani 1 1 d . . . . .
H11A H 0.2032 0.5121 0.2772 0.099 Uiso 1 1 calc R U . . .
C12 C 0.2925(7) 0.4988(7) 0.1706(8) 0.077(3) Uani 1 1 d . . . . .
H12A H 0.3300 0.4790 0.2189 0.092 Uiso 1 1 calc R U . . .
C13 C 0.3137(6) 0.5090(6) 0.0660(8) 0.066(3) Uani 1 1 d . . . . .
C14 C 0.2583(7) 0.5372(8) -0.0036(10) 0.089(4) Uani 1 1 d . . . . .
H14A H 0.2720 0.5449 -0.0749 0.107 Uiso 1 1 calc R U . . .
C15 C 0.1823(7) 0.5543(9) 0.0303(11) 0.100(4) Uani 1 1 d . . . . .
H15A H 0.1446 0.5733 -0.0182 0.120 Uiso 1 1 calc R U . . .
C16 C 0.0816(9) 0.5646(11) 0.1673(17) 0.127(6) Uani 1 1 d . . . . .
H16A H 0.0467 0.5848 0.1159 0.152 Uiso 1 1 calc R U . . .
C17 C 0.3499(6) 0.3499(6) 0.0000 0.084(5) Uani 1 2 d S T P . .
H17A H 0.3597 0.3129 0.0573 0.126 Uiso 0.5 1 calc R U P . .
H17B H 0.3509 0.3217 -0.0669 0.126 Uiso 0.5 1 calc R U P . .
H17C H 0.2983 0.3743 0.0096 0.126 Uiso 0.5 1 calc R U P . .
C18 C 0.6298(6) 0.5477(6) 0.1815(8) 0.068(3) Uani 1 1 d . . . . .
H18A H 0.5743 0.5331 0.1880 0.102 Uiso 1 1 calc R U . . .
H18B H 0.6466 0.5757 0.2447 0.102 Uiso 1 1 calc R U . . .
H18C H 0.6616 0.5001 0.1730 0.102 Uiso 1 1 calc R U . . .
C26 C 0.7723(6) 0.7723(6) 0.0000 0.079(5) Uani 1 2 d S T P . .
H26A H 0.8213 0.7504 -0.0276 0.118 Uiso 0.5 1 calc R U P A .
H26B H 0.7808 0.7909 0.0717 0.118 Uiso 0.5 1 calc R U P . .
H26C H 0.7554 0.8163 -0.0440 0.118 Uiso 0.5 1 calc R U P . .
O1 O 0.0571(7) 0.5578(8) 0.2546(11) 0.144(5) Uani 1 1 d . . . . .
C19A C 0.835(3) 0.707(4) 0.365(3) 0.087(7) Uani 0.20(3) 1 d D U P A 1
C20A C 0.771(3) 0.752(4) 0.339(3) 0.077(8) Uani 0.20(3) 1 d D U P A 1
H20A H 0.7569 0.7940 0.3832 0.092 Uiso 0.20(3) 1 calc R U P A 1
C21A C 0.726(3) 0.738(3) 0.248(3) 0.072(8) Uani 0.20(3) 1 d D U P A 1
H21A H 0.6821 0.7696 0.2327 0.086 Uiso 0.20(3) 1 calc R U P A 1
C22A C 0.7473(18) 0.676(2) 0.182(2) 0.071(7) Uani 0.20(3) 1 d D U P A 1
C23A C 0.812(3) 0.630(3) 0.207(4) 0.082(8) Uani 0.20(3) 1 d D U P A 1
H23A H 0.8278 0.5885 0.1626 0.099 Uiso 0.20(3) 1 calc R U P A 1
C24A C 0.855(3) 0.646(4) 0.300(4) 0.085(7) Uani 0.20(3) 1 d D U P A 1
H24A H 0.8991 0.6143 0.3173 0.102 Uiso 0.20(3) 1 calc R U P A 1
C25A C 0.881(4) 0.723(5) 0.461(4) 0.098(9) Uani 0.20(3) 1 d D U P A 1
H25A H 0.9169 0.6832 0.4798 0.118 Uiso 0.20(3) 1 calc R U P A 1
O2A O 0.879(4) 0.777(5) 0.515(4) 0.142(17) Uani 0.20(3) 1 d D U P A 1
C19Z C 0.8516(9) 0.6691(13) 0.3512(11) 0.082(4) Uani 0.80(3) 1 d D U P A 2
C20Z C 0.7940(10) 0.7240(11) 0.3407(11) 0.077(4) Uani 0.80(3) 1 d D U P A 2
H20B H 0.7871 0.7631 0.3929 0.092 Uiso 0.80(3) 1 calc R U P A 2
C21Z C 0.7447(10) 0.7227(10) 0.2528(10) 0.072(4) Uani 0.80(3) 1 d D U P A 2
H21B H 0.7056 0.7620 0.2443 0.086 Uiso 0.80(3) 1 calc R U P A 2
C22Z C 0.7533(8) 0.6637(9) 0.1779(10) 0.065(3) Uani 0.80(3) 1 d D U P A 2
C23Z C 0.8133(9) 0.6081(11) 0.1866(13) 0.088(4) Uani 0.80(3) 1 d D U P A 2
H23B H 0.8207 0.5686 0.1350 0.105 Uiso 0.80(3) 1 calc R U P A 2
C24Z C 0.8623(9) 0.6131(12) 0.2750(13) 0.089(5) Uani 0.80(3) 1 d D U P A 2
H24B H 0.9042 0.5767 0.2823 0.107 Uiso 0.80(3) 1 calc R U P A 2
C25Z C 0.9017(11) 0.6678(14) 0.4467(13) 0.104(6) Uani 0.80(3) 1 d D U P A 2
H25B H 0.9441 0.6315 0.4474 0.125 Uiso 0.80(3) 1 calc R U P A 2
O2Z O 0.8939(10) 0.7068(14) 0.5201(11) 0.137(7) Uani 0.80(3) 1 d D U P A 2

loop_
_atom_site_aniso_label
_atom_site_aniso_U_11
_atom_site_aniso_U_22
_atom_site_aniso_U_33
_atom_site_aniso_U_23
_atom_site_aniso_U_13
_atom_site_aniso_U_12
C1 0.055(5) 0.055(5) 0.052(7) -0.007(5) 0.007(5) -0.001(6)
C2 0.062(7) 0.060(6) 0.052(5) -0.005(5) -0.002(5) 0.000(5)
C3 0.055(6) 0.073(7) 0.057(6) 0.005(5) 0.000(5) -0.007(6)
C4 0.069(6) 0.069(6) 0.045(7) 0.001(5) -0.001(5) -0.023(8)
C5 0.053(5) 0.053(5) 0.058(8) -0.001(5) 0.001(5) -0.001(6)
C6 0.063(6) 0.055(6) 0.064(6) 0.007(5) -0.006(5) -0.003(5)
C7 0.060(6) 0.067(7) 0.065(6) -0.007(6) -0.011(5) -0.008(5)
C8 0.065(6) 0.065(6) 0.065(9) 0.009(6) -0.009(6) -0.008(7)
C9 0.069(7) 0.068(7) 0.078(7) -0.004(6) 0.003(6) 0.002(5)
C10 0.058(7) 0.124(11) 0.093(9) 0.028(8) -0.003(7) 0.009(7)
C11 0.066(7) 0.106(10) 0.076(7) 0.008(7) 0.014(6) 0.009(7)
C12 0.069(7) 0.104(9) 0.057(6) 0.018(6) 0.004(5) 0.005(6)
C13 0.053(6) 0.088(8) 0.059(6) 0.007(6) -0.001(5) -0.003(5)
C14 0.077(8) 0.123(11) 0.068(7) 0.020(7) -0.004(7) 0.004(8)
C15 0.067(8) 0.136(12) 0.096(10) 0.031(9) -0.004(7) 0.013(8)
C16 0.082(10) 0.173(17) 0.125(13) 0.032(13) 0.007(10) 0.031(10)
C17 0.083(7) 0.083(7) 0.087(12) -0.004(7) 0.004(7) -0.029(9)
C18 0.071(7) 0.068(7) 0.065(6) 0.006(6) -0.001(5) -0.013(5)
C26 0.072(7) 0.072(7) 0.092(11) 0.013(7) -0.013(7) -0.020(8)
O1 0.101(8) 0.199(13) 0.131(9) 0.028(9) 0.023(8) 0.029(8)
C19A 0.074(13) 0.114(15) 0.072(12) 0.004(13) -0.006(12) -0.014(13)
C20A 0.070(14) 0.099(15) 0.062(12) 0.009(13) -0.005(13) -0.014(13)
C21A 0.073(14) 0.083(14) 0.060(13) -0.001(13) -0.007(13) -0.008(13)
C22A 0.062(13) 0.081(14) 0.070(13) 0.002(13) -0.009(13) 0.000(13)
C23A 0.076(13) 0.091(14) 0.081(13) -0.008(13) -0.013(13) 0.002(13)
C24A 0.073(12) 0.103(14) 0.080(13) -0.005(13) -0.018(12) 0.001(12)
C25A 0.085(16) 0.134(19) 0.076(16) -0.002(17) -0.006(16) -0.022(17)
O2A 0.12(3) 0.22(4) 0.09(3) 0.00(3) 0.01(2) -0.04(3)
C19Z 0.072(8) 0.115(11) 0.060(7) 0.001(8) -0.010(7) -0.015(8)
C20Z 0.069(9) 0.098(10) 0.063(7) -0.004(7) -0.007(7) -0.011(8)
C21Z 0.063(8) 0.088(9) 0.064(7) 0.006(7) -0.002(7) -0.005(7)
C22Z 0.059(7) 0.072(8) 0.066(7) 0.002(6) -0.007(6) -0.012(6)
C23Z 0.078(8) 0.100(10) 0.086(9) -0.009(8) -0.025(7) 0.011(8)
C24Z 0.077(8) 0.108(11) 0.081(9) -0.014(9) -0.022(8) 0.014(8)
C25Z 0.085(10) 0.145(15) 0.084(10) 0.009(10) -0.013(9) -0.018(10)
O2Z 0.136(11) 0.199(18) 0.074(8) -0.011(10) -0.023(8) -0.034(12)

loop_
_atom_type_symbol
_atom_type_description
_atom_type_scat_dispersion_real
_atom_type_scat_dispersion_imag
_atom_type_scat_source
C C 0.0033 0.0016 'International Tables Vol C Tables 4.2.6.8 and 6.1.1.4'
H H 0.0000 0.0000 'International Tables Vol C Tables 4.2.6.8 and 6.1.1.4'
O O 0.0106 0.0060 'International Tables Vol C Tables 4.2.6.8 and 6.1.1.4'

loop_
_geom_angle_atom_site_label_1
_geom_angle_atom_site_label_2
_geom_angle_atom_site_label_3
_geom_angle
_geom_angle_site_symmetry_1
_geom_angle_site_symmetry_3
C2 C1 C2 121.5(12) 7 .
C2 C1 C5 119.3(6) 7 .
C2 C1 C5 119.3(6) . .
C1 C2 C3 119.0(9) . .
C1 C2 C9 121.3(9) . .
C3 C2 C9 119.7(9) . .
C4 C3 C2 120.1(10) . .
C4 C3 C13 120.1(9) . .
C2 C3 C13 119.7(9) . .
C3 C4 C3 120.2(12) . 7
C3 C4 C17 119.9(6) . .
C3 C4 C17 119.9(6) 7 .
C6 C5 C6 120.9(12) . 7
C6 C5 C1 119.5(6) . .
C6 C5 C1 119.5(6) 7 .
C5 C6 C7 118.8(9) . .
C5 C6 C18 120.2(9) . .
C7 C6 C18 121.0(9) . .
C8 C7 C6 119.9(10) . .
C8 C7 C22Z 123.5(10) . .
C6 C7 C22Z 116.6(10) . .
C8 C7 C22A 120.1(15) . .
C6 C7 C22A 119.6(14) . .
C7 C8 C7 121.8(13) . 7
C7 C8 C26 119.1(7) . .
C7 C8 C26 119.1(7) 7 .
C2 C9 H9A 109.5 . .
C2 C9 H9B 109.5 . .
H9A C9 H9B 109.5 . .
C2 C9 H9C 109.5 . .
H9A C9 H9C 109.5 . .
H9B C9 H9C 109.5 . .
C15 C10 C11 120.4(12) . .
C15 C10 C16 119.2(13) . .
C11 C10 C16 120.4(13) . .
C10 C11 C12 118.9(11) . .
C10 C11 H11A 120.6 . .
C12 C11 H11A 120.6 . .
C13 C12 C11 121.0(10) . .
C13 C12 H12A 119.5 . .
C11 C12 H12A 119.5 . .
C14 C13 C12 118.8(10) . .
C14 C13 C3 121.4(9) . .
C12 C13 C3 119.7(9) . .
C13 C14 C15 120.4(11) . .
C13 C14 H14A 119.8 . .
C15 C14 H14A 119.8 . .
C10 C15 C14 120.5(12) . .
C10 C15 H15A 119.8 . .
C14 C15 H15A 119.8 . .
O1 C16 C10 125.0(16) . .
O1 C16 H16A 117.5 . .
C10 C16 H16A 117.5 . .
C4 C17 H17A 109.5 . .
C4 C17 H17B 109.5 . .
H17A C17 H17B 109.5 . .
C4 C17 H17C 109.5 . .
H17A C17 H17C 109.5 . .
H17B C17 H17C 109.5 . .
C6 C18 H18A 109.5 . .
C6 C18 H18B 109.5 . .
H18A C18 H18B 109.5 . .
C6 C18 H18C 109.5 . .
H18A C18 H18C 109.5 . .
H18B C18 H18C 109.5 . .
C8 C26 H26A 109.5 . .
C8 C26 H26B 109.5 . .
H26A C26 H26B 109.5 . .
C8 C26 H26C 109.5 . .
H26A C26 H26C 109.5 . .
H26B C26 H26C 109.5 . .
C20A C19A C24A 118(3) . .
C20A C19A C25A 122(3) . .
C24A C19A C25A 120(3) . .
C19A C20A C21A 123(3) . .
C19A C20A H20A 118.7 . .
C21A C20A H20A 118.7 . .
C22A C21A C20A 119(3) . .
C22A C21A H21A 120.4 . .
C20A C21A H21A 120.4 . .
C23A C22A C21A 119(3) . .
C23A C22A C7 121(2) . .
C21A C22A C7 120(2) . .
C22A C23A C24A 120(3) . .
C22A C23A H23A 120.0 . .
C24A C23A H23A 120.0 . .
C19A C24A C23A 121(3) . .
C19A C24A H24A 119.5 . .
C23A C24A H24A 119.5 . .
O2A C25A C19A 129(4) . .
O2A C25A H25A 115.4 . .
C19A C25A H25A 115.4 . .
C20Z C19Z C24Z 120.1(13) . .
C20Z C19Z C25Z 120.3(16) . .
C24Z C19Z C25Z 119.5(16) . .
C19Z C20Z C21Z 120.0(15) . .
C19Z C20Z H20B 120.0 . .
C21Z C20Z H20B 120.0 . .
C22Z C21Z C20Z 119.9(14) . .
C22Z C21Z H21B 120.0 . .
C20Z C21Z H21B 120.0 . .
C21Z C22Z C23Z 120.6(12) . .
C21Z C22Z C7 120.9(12) . .
C23Z C22Z C7 118.5(12) . .
C22Z C23Z C24Z 117.1(14) . .
C22Z C23Z H23B 121.4 . .
C24Z C23Z H23B 121.4 . .
C19Z C24Z C23Z 122.1(15) . .
C19Z C24Z H24B 118.9 . .
C23Z C24Z H24B 118.9 . .
O2Z C25Z C19Z 126.1(18) . .
O2Z C25Z H25B 116.9 . .
C19Z C25Z H25B 116.9 . .

loop_
_geom_bond_atom_site_label_1
_geom_bond_atom_site_label_2
_geom_bond_distance
_geom_bond_site_symmetry_2
C1 C2 1.381(12) 7
C1 C2 1.381(12) .
C1 C5 1.506(19) .
C2 C3 1.413(14) .
C2 C9 1.525(14) .
C3 C4 1.383(12) .
C3 C13 1.500(14) .
C4 C3 1.383(12) 7
C4 C17 1.54(2) .
C5 C6 1.399(12) .
C5 C6 1.400(12) 7
C6 C7 1.442(13) .
C6 C18 1.510(14) .
C7 C8 1.372(12) .
C7 C22Z 1.483(16) .
C7 C22A 1.49(2) .
C8 C7 1.372(12) 7
C8 C26 1.55(2) .
C9 H9A 0.9800 .
C9 H9B 0.9800 .
C9 H9C 0.9800 .
C10 C15 1.374(18) .
C10 C11 1.388(16) .
C10 C16 1.48(2) .
C11 C12 1.402(15) .
C11 H11A 0.9500 .
C12 C13 1.395(14) .
C12 H12A 0.9500 .
C13 C14 1.383(15) .
C14 C15 1.394(17) .
C14 H14A 0.9500 .
C15 H15A 0.9500 .
C16 O1 1.196(19) .
C16 H16A 0.9500 .
C17 H17A 0.9800 .
C17 H17B 0.9800 .
C17 H17C 0.9800 .
C18 H18A 0.9800 .
C18 H18B 0.9800 .
C18 H18C 0.9800 .
C26 H26A 0.9800 .
C26 H26B 0.9800 .
C26 H26C 0.9800 .
C19A C20A 1.36(3) .
C19A C24A 1.38(3) .
C19A C25A 1.48(3) .
C20A C21A 1.41(3) .
C20A H20A 0.9500 .
C21A C22A 1.40(3) .
C21A H21A 0.9500 .
C22A C23A 1.39(3) .
C23A C24A 1.42(3) .
C23A H23A 0.9500 .
C24A H24A 0.9500 .
C25A O2A 1.14(4) .
C25A H25A 0.9500 .
C19Z C20Z 1.36(2) .
C19Z C24Z 1.38(2) .
C19Z C25Z 1.49(2) .
C20Z C21Z 1.402(17) .
C20Z H20B 0.9500 .
C21Z C22Z 1.395(16) .
C21Z H21B 0.9500 .
C22Z C23Z 1.399(17) .
C23Z C24Z 1.407(18) .
C23Z H23B 0.9500 .
C24Z H24B 0.9500 .
C25Z O2Z 1.16(2) .
C25Z H25B 0.9500 .
